data_4114625
loop_
_publ_author_name
'David R. Spring'
'Shyam Krishnan'
'Helen E. Blackwell'
'Stuart L. Schreiber'

_publ_section_title
;
 Diversity-Oriented Synthesis of Biaryl-Containing Medium Rings Using a
 One Bead/One Stock Solution Platform
;
_journal_name_full 'Journal of the American Chemical Society'
_journal_page_first 1354
_journal_page_last 1363
_journal_paper_doi 10.1021/ja017248o
_journal_volume 124
_journal_year 2002
_chemical_formula_sum 'C26 H29 N O3'
_chemical_formula_weight 403.50
_chemical_name_systematic
; 
 ? 
;
_space_group_IT_number 4
_symmetry_cell_setting monoclinic
_symmetry_space_group_name_Hall 'P 2yb'
_symmetry_space_group_name_H-M 'P 1 21 1'
_atom_sites_solution_hydrogens geom
_atom_sites_solution_primary direct
_atom_sites_solution_secondary difmap
_audit_creation_method SHELXL-97
_cell_angle_alpha 90.00
_cell_angle_beta 108.482(1)
_cell_angle_gamma 90.00
_cell_formula_units_Z 2
_cell_length_a 10.2300(3)
_cell_length_b 9.0097(3)
_cell_length_c 12.3888(3)
_cell_measurement_reflns_used 72
_cell_measurement_temperature 213(2)
_cell_measurement_theta_max 16.78
_cell_measurement_theta_min 2.18
_cell_volume 1082.97(6)
_computing_cell_refinement 'SMART (Bruker, V4.050, 1995)'
_computing_data_collection 'ASTRO (Bruker, V4.050, 1995)'
_computing_data_reduction 'SAINT (Bruker, V5.A06, 1997)'
_computing_molecular_graphics 'SHELXTL (Bruker, 1998, ver 5.10)'
_computing_publication_material 'CIFTAB (Sheldrick, 1993)'
_computing_structure_refinement 'SHELXL-97 (Sheldrick, 1997)'
_computing_structure_solution 'SHELXS-97 (Sheldrick, 1990)'
_diffrn_ambient_temperature 213(2)
_diffrn_measured_fraction_theta_full 0.902
_diffrn_measured_fraction_theta_max 0.902
_diffrn_measurement_method '\w, 0.3 deg'
_diffrn_radiation_monochromator graphite
_diffrn_radiation_source 'normal-focus sealed tube'
_diffrn_radiation_type MoK\a
_diffrn_radiation_wavelength 0.71073
_diffrn_reflns_av_R_equivalents 0.0373
_diffrn_reflns_av_sigmaI/netI 0.0443
_diffrn_reflns_limit_h_max 13
_diffrn_reflns_limit_h_min -13
_diffrn_reflns_limit_k_max 11
_diffrn_reflns_limit_k_min -4
_diffrn_reflns_limit_l_max 15
_diffrn_reflns_limit_l_min -16
_diffrn_reflns_number 6825
_diffrn_reflns_theta_full 27.69
_diffrn_reflns_theta_max 27.69
_diffrn_reflns_theta_min 1.73
_diffrn_standards_decay_% <1
_diffrn_standards_interval_count 0
_diffrn_standards_number 0
_exptl_absorpt_coefficient_mu 0.080
_exptl_absorpt_correction_type none
_exptl_crystal_colour colorless
_exptl_crystal_density_diffrn 1.237
_exptl_crystal_description needle
_exptl_crystal_F_000 432
_exptl_crystal_size_max 0.25
_exptl_crystal_size_mid 0.05
_exptl_crystal_size_min 0.05
_refine_diff_density_max 0.127
_refine_diff_density_min -0.150
_refine_diff_density_rms 0.033
_refine_ls_abs_structure_details 'Flack H D (1983), Acta Cryst. A39, 876-881'
_refine_ls_abs_structure_Flack 0.7(11)
_refine_ls_extinction_method none
_refine_ls_goodness_of_fit_ref 1.003
_refine_ls_hydrogen_treatment mixed
_refine_ls_matrix_type full
_refine_ls_number_parameters 271
_refine_ls_number_reflns 2883
_refine_ls_number_restraints 1
_refine_ls_restrained_S_all 1.003
_refine_ls_R_factor_all 0.0445
_refine_ls_R_factor_gt 0.0327
_refine_ls_shift/su_max 0.001
_refine_ls_shift/su_mean 0.000
_refine_ls_structure_factor_coef Fsqd
_refine_ls_weighting_details 'calc w=1/[\s^2^(Fo^2^)+(0.0373P)^2^+0.0000P] where P=(Fo^2^+2Fc^2^)/3'
_refine_ls_weighting_scheme calc
_refine_ls_wR_factor_gt 0.0714
_refine_ls_wR_factor_ref 0.0746
_reflns_number_gt 2309
_reflns_number_total 2883
_reflns_threshold_expression >2sigma(I)
_cod_data_source_file ja017248o_s2_03.cif
_cod_data_source_block sls27
_cod_original_cell_volume 1082.97(5)
_cod_database_code 4114625

loop_
_symmetry_equiv_pos_as_xyz
'x, y, z'
'-x, y+1/2, -z'

loop_
_atom_site_label
_atom_site_type_symbol
_atom_site_fract_x
_atom_site_fract_y
_atom_site_fract_z
_atom_site_U_iso_or_equiv
_atom_site_adp_type
_atom_site_occupancy
_atom_site_symmetry_multiplicity
_atom_site_calc_flag
_atom_site_refinement_flags
O1 O -0.00832(14) -0.68138(14) -0.06671(11) 0.0351(3) Uani 1 1 d .
O2 O -0.47640(15) -0.22481(15) -0.27429(12) 0.0420(4) Uani 1 1 d .
O3 O -0.39372(14) -0.12773(15) -0.06588(13) 0.0405(4) Uani 1 1 d .
N1 N -0.27714(16) -0.75903(17) -0.26507(14) 0.0324(4) Uani 1 1 d .
C1 C -0.3042(2) -0.7340(2) -0.15505(18) 0.0322(5) Uani 1 1 d .
H1A H -0.2291 -0.7791 -0.0938 0.039 Uiso 1 1 calc R
H1B H -0.3896 -0.7855 -0.1578 0.039 Uiso 1 1 calc R
C2 C -0.31708(19) -0.5717(2) -0.12564(17) 0.0301(5) Uani 1 1 d .
C3 C -0.27060(19) -0.5192(2) -0.01472(17) 0.0301(5) Uani 1 1 d .
C4 C -0.1885(2) -0.6100(2) 0.08546(17) 0.0304(4) Uani 1 1 d .
C5 C -0.0455(2) -0.6295(2) 0.10801(17) 0.0312(4) Uani 1 1 d .
C6 C 0.0224(2) -0.5746(2) 0.02372(18) 0.0336(5) Uani 1 1 d .
H6A H -0.0140 -0.4769 -0.0057 0.040 Uiso 1 1 calc R
H6B H 0.1223 -0.5662 0.0601 0.040 Uiso 1 1 calc R
C7 C -0.0500(2) -0.6254(2) -0.18010(17) 0.0328(5) Uani 1 1 d .
H7A H 0.0309 -0.5962 -0.2012 0.039 Uiso 1 1 calc R
H7B H -0.1090 -0.5380 -0.1861 0.039 Uiso 1 1 calc R
C8 C -0.12867(19) -0.7469(2) -0.25877(17) 0.0320(5) Uani 1 1 d .
H8A H -0.0834 -0.8427 -0.2302 0.038 Uiso 1 1 calc R
C9 C -0.3283(2) -0.9077(2) -0.30710(19) 0.0393(5) Uani 1 1 d .
H9A H -0.3111 -0.9263 -0.3785 0.059 Uiso 1 1 calc R
H9B H -0.4266 -0.9130 -0.3189 0.059 Uiso 1 1 calc R
H9C H -0.2810 -0.9817 -0.2516 0.059 Uiso 1 1 calc R
C10 C -0.3875(2) -0.4745(2) -0.21395(19) 0.0324(5) Uani 1 1 d .
H10A H -0.4197 -0.5100 -0.2891 0.039 Uiso 1 1 calc R
C11 C -0.4104(2) -0.3269(2) -0.19215(18) 0.0318(5) Uani 1 1 d .
C12 C -0.3654(2) -0.2746(2) -0.07917(18) 0.0320(5) Uani 1 1 d .
C13 C -0.2970(2) -0.3699(2) 0.00699(18) 0.0323(5) Uani 1 1 d .
H13A H -0.2670 -0.3348 0.0823 0.039 Uiso 1 1 calc R
C14 C -0.2501(2) -0.6697(2) 0.16155(18) 0.0377(5) Uani 1 1 d .
H14A H -0.3454 -0.6581 0.1472 0.045 Uiso 1 1 calc R
C15 C -0.1727(2) -0.7460(2) 0.25803(19) 0.0442(5) Uani 1 1 d .
H15A H -0.2157 -0.7854 0.3084 0.053 Uiso 1 1 calc R
C16 C -0.0325(2) -0.7641(2) 0.28002(19) 0.0441(5) Uani 1 1 d .
H16A H 0.0199 -0.8157 0.3453 0.053 Uiso 1 1 calc R
C17 C 0.0308(2) -0.7058(2) 0.20548(18) 0.0372(5) Uani 1 1 d .
H17A H 0.1262 -0.7179 0.2209 0.045 Uiso 1 1 calc R
C18 C -0.4992(3) -0.2648(3) -0.38957(19) 0.0576(7) Uani 1 1 d .
H18A H -0.5456 -0.1842 -0.4387 0.086 Uiso 1 1 calc R
H18B H -0.5560 -0.3533 -0.4074 0.086 Uiso 1 1 calc R
H18C H -0.4114 -0.2843 -0.4014 0.086 Uiso 1 1 calc R
C19 C -0.3609(2) -0.0727(2) 0.0478(2) 0.0467(6) Uani 1 1 d .
H19A H -0.3849 0.0317 0.0459 0.070 Uiso 1 1 calc R
H19B H -0.2630 -0.0846 0.0867 0.070 Uiso 1 1 calc R
H19C H -0.4126 -0.1277 0.0881 0.070 Uiso 1 1 calc R
C20 C -0.1192(2) -0.7219(2) -0.37929(17) 0.0379(5) Uani 1 1 d .
H20A H -0.1758 -0.7966 -0.4307 0.045 Uiso 1 1 calc R
H20B H -0.1576 -0.6241 -0.4065 0.045 Uiso 1 1 calc R
C21 C 0.0269(2) -0.7304(2) -0.38492(16) 0.0343(5) Uani 1 1 d .
C22 C 0.1101(2) -0.8539(2) -0.34543(19) 0.0413(6) Uani 1 1 d .
H22A H 0.0742 -0.9354 -0.3167 0.050 Uiso 1 1 calc R
C23 C 0.2450(3) -0.8594(3) -0.3475(2) 0.0496(6) Uani 1 1 d .
H23A H 0.2995 -0.9437 -0.3201 0.059 Uiso 1 1 calc R
C24 C 0.2989(3) -0.7407(3) -0.3901(2) 0.0542(7) Uani 1 1 d .
H24A H 0.3902 -0.7433 -0.3915 0.065 Uiso 1 1 calc R
C25 C 0.2173(3) -0.6191(3) -0.4302(2) 0.0600(7) Uani 1 1 d .
H25A H 0.2531 -0.5385 -0.4599 0.072 Uiso 1 1 calc R
C26 C 0.0833(3) -0.6131(3) -0.4276(2) 0.0484(6) Uani 1 1 d .
H26A H 0.0296 -0.5283 -0.4552 0.058 Uiso 1 1 calc R

loop_
_atom_site_aniso_label
_atom_site_aniso_U_11
_atom_site_aniso_U_22
_atom_site_aniso_U_33
_atom_site_aniso_U_23
_atom_site_aniso_U_13
_atom_site_aniso_U_12
O1 0.0364(8) 0.0350(7) 0.0311(8) -0.0040(7) 0.0069(6) 0.0039(6)
O2 0.0460(9) 0.0377(8) 0.0390(8) 0.0026(7) 0.0088(7) 0.0047(7)
O3 0.0399(8) 0.0313(7) 0.0470(9) -0.0048(7) 0.0091(7) 0.0056(7)
N1 0.0293(9) 0.0296(9) 0.0372(10) -0.0032(8) 0.0091(7) -0.0012(8)
C1 0.0289(10) 0.0306(10) 0.0382(12) -0.0016(10) 0.0120(9) 0.0003(9)
C2 0.0241(10) 0.0301(10) 0.0380(12) -0.0015(10) 0.0125(9) -0.0015(9)
C3 0.0220(10) 0.0341(11) 0.0354(12) 0.0001(9) 0.0105(9) -0.0013(9)
C4 0.0315(11) 0.0287(10) 0.0307(11) -0.0055(9) 0.0092(9) -0.0011(9)
C5 0.0314(11) 0.0281(9) 0.0324(11) -0.0079(9) 0.0079(9) -0.0006(9)
C6 0.0269(11) 0.0367(10) 0.0353(12) -0.0044(10) 0.0072(9) -0.0014(9)
C7 0.0310(11) 0.0351(10) 0.0334(12) 0.0009(10) 0.0116(9) -0.0018(9)
C8 0.0302(11) 0.0310(10) 0.0338(11) -0.0020(9) 0.0085(9) 0.0022(9)
C9 0.0386(12) 0.0338(11) 0.0422(14) -0.0064(10) 0.0084(10) -0.0027(9)
C10 0.0268(11) 0.0357(11) 0.0336(12) -0.0024(9) 0.0082(9) -0.0027(9)
C11 0.0241(11) 0.0343(11) 0.0377(13) 0.0041(10) 0.0108(10) 0.0009(9)
C12 0.0231(10) 0.0306(10) 0.0432(13) -0.0045(10) 0.0118(9) -0.0005(9)
C13 0.0259(11) 0.0368(11) 0.0349(13) -0.0061(10) 0.0106(9) -0.0020(9)
C14 0.0365(12) 0.0367(11) 0.0423(13) -0.0043(11) 0.0159(10) -0.0035(10)
C15 0.0543(15) 0.0398(12) 0.0425(13) 0.0012(11) 0.0210(11) -0.0037(12)
C16 0.0558(15) 0.0364(12) 0.0365(13) 0.0056(11) 0.0097(11) 0.0048(12)
C17 0.0352(12) 0.0323(10) 0.0403(13) -0.0035(10) 0.0065(10) 0.0031(9)
C18 0.0731(18) 0.0479(14) 0.0418(15) 0.0016(13) 0.0041(13) 0.0051(14)
C19 0.0415(13) 0.0428(12) 0.0552(16) -0.0157(12) 0.0145(11) 0.0038(11)
C20 0.0364(12) 0.0423(12) 0.0324(11) -0.0005(10) 0.0072(9) -0.0005(10)
C21 0.0410(12) 0.0370(11) 0.0243(10) -0.0041(9) 0.0092(9) -0.0008(10)
C22 0.0446(14) 0.0383(12) 0.0457(15) 0.0055(11) 0.0210(11) 0.0003(10)
C23 0.0483(15) 0.0484(14) 0.0575(17) 0.0089(13) 0.0246(13) 0.0083(12)
C24 0.0477(14) 0.0637(16) 0.0603(16) 0.0051(14) 0.0301(13) 0.0004(14)
C25 0.0700(18) 0.0503(15) 0.0755(19) 0.0132(15) 0.0453(16) -0.0029(14)
C26 0.0617(16) 0.0402(12) 0.0494(15) 0.0088(11) 0.0262(13) 0.0073(12)

loop_
_atom_type_symbol
_atom_type_description
_atom_type_scat_dispersion_real
_atom_type_scat_dispersion_imag
_atom_type_scat_source
C C 0.0033 0.0016 'International Tables Vol C Tables 4.2.6.8 and 6.1.1.4'
H H 0.0000 0.0000 'International Tables Vol C Tables 4.2.6.8 and 6.1.1.4'
N N 0.0061 0.0033 'International Tables Vol C Tables 4.2.6.8 and 6.1.1.4'
O O 0.0106 0.0060 'International Tables Vol C Tables 4.2.6.8 and 6.1.1.4'

loop_
_geom_angle_atom_site_label_1
_geom_angle_atom_site_label_2
_geom_angle_atom_site_label_3
_geom_angle
C7 O1 C6 117.11(15)
C11 O2 C18 117.31(16)
C12 O3 C19 117.34(17)
C9 N1 C1 108.21(15)
C9 N1 C8 108.98(15)
C1 N1 C8 114.81(16)
N1 C1 C2 114.77(16)
C3 C2 C10 119.16(17)
C3 C2 C1 122.43(18)
C10 C2 C1 118.26(18)
C2 C3 C13 119.13(19)
C2 C3 C4 123.99(16)
C13 C3 C4 116.84(18)
C14 C4 C5 118.68(18)
C14 C4 C3 120.90(17)
C5 C4 C3 120.32(16)
C17 C5 C4 119.58(18)
C17 C5 C6 120.48(18)
C4 C5 C6 119.87(18)
O1 C6 C5 106.60(15)
O1 C7 C8 108.06(16)
N1 C8 C7 114.07(16)
N1 C8 C20 109.49(16)
C7 C8 C20 109.44(16)
C11 C10 C2 121.3(2)
O2 C11 C10 124.6(2)
O2 C11 C12 116.03(17)
C10 C11 C12 119.4(2)
C13 C12 O3 125.60(19)
C13 C12 C11 119.17(17)
O3 C12 C11 115.22(18)
C12 C13 C3 121.79(19)
C15 C14 C4 121.0(2)
C16 C15 C14 120.1(2)
C15 C16 C17 119.9(2)
C16 C17 C5 120.8(2)
C21 C20 C8 113.66(16)
C26 C21 C22 117.46(19)
C26 C21 C20 120.9(2)
C22 C21 C20 121.64(18)
C23 C22 C21 121.5(2)
C24 C23 C22 119.9(2)
C25 C24 C23 119.1(2)
C24 C25 C26 121.1(2)
C25 C26 C21 121.0(2)

loop_
_geom_bond_atom_site_label_1
_geom_bond_atom_site_label_2
_geom_bond_distance
O1 C7 1.425(2)
O1 C6 1.434(2)
O2 C11 1.379(2)
O2 C18 1.419(3)
O3 C12 1.376(2)
O3 C19 1.430(3)
N1 C9 1.472(3)
N1 C1 1.491(3)
N1 C8 1.500(2)
C1 C2 1.523(3)
C2 C3 1.387(3)
C2 C10 1.409(3)
C3 C13 1.414(3)
C3 C4 1.502(3)
C4 C14 1.397(3)
C4 C5 1.411(3)
C5 C17 1.394(3)
C5 C6 1.509(3)
C7 C8 1.516(3)
C8 C20 1.543(3)
C10 C11 1.391(3)
C11 C12 1.409(3)
C12 C13 1.376(3)
C14 C15 1.388(3)
C15 C16 1.382(3)
C16 C17 1.388(3)
C20 C21 1.520(3)
C21 C26 1.386(3)
C21 C22 1.392(3)
C22 C23 1.389(3)
C23 C24 1.382(3)
C24 C25 1.371(3)
C25 C26 1.382(3)

loop_
_geom_torsion_atom_site_label_1
_geom_torsion_atom_site_label_2
_geom_torsion_atom_site_label_3
_geom_torsion_atom_site_label_4
_geom_torsion
C9 N1 C1 C2 -154.64(17)
C8 N1 C1 C2 83.4(2)
N1 C1 C2 C3 -144.98(17)
N1 C1 C2 C10 39.5(2)
C10 C2 C3 C13 0.9(3)
C1 C2 C3 C13 -174.50(17)
C10 C2 C3 C4 -176.87(16)
C1 C2 C3 C4 7.7(3)
C2 C3 C4 C14 -103.3(2)
C13 C3 C4 C14 78.8(2)
C2 C3 C4 C5 80.3(2)
C13 C3 C4 C5 -97.5(2)
C14 C4 C5 C17 -0.7(3)
C3 C4 C5 C17 175.76(18)
C14 C4 C5 C6 176.21(18)
C3 C4 C5 C6 -7.3(3)
C7 O1 C6 C5 135.51(17)
C17 C5 C6 O1 98.7(2)
C4 C5 C6 O1 -78.2(2)
C6 O1 C7 C8 -158.18(15)
C9 N1 C8 C7 -159.50(17)
C1 N1 C8 C7 -38.0(2)
C9 N1 C8 C20 77.5(2)
C1 N1 C8 C20 -160.97(16)
O1 C7 C8 N1 82.12(19)
O1 C7 C8 C20 -154.85(15)
C3 C2 C10 C11 0.5(3)
C1 C2 C10 C11 176.10(18)
C18 O2 C11 C10 -12.4(3)
C18 O2 C11 C12 168.16(18)
C2 C10 C11 O2 178.92(16)
C2 C10 C11 C12 -1.7(3)
C19 O3 C12 C13 -6.1(3)
C19 O3 C12 C11 174.72(16)
O2 C11 C12 C13 -179.10(16)
C10 C11 C12 C13 1.4(3)
O2 C11 C12 O3 0.1(2)
C10 C11 C12 O3 -179.38(17)
O3 C12 C13 C3 -179.12(17)
C11 C12 C13 C3 0.0(3)
C2 C3 C13 C12 -1.2(3)
C4 C3 C13 C12 176.80(16)
C5 C4 C14 C15 0.4(3)
C3 C4 C14 C15 -176.01(19)
C4 C14 C15 C16 -0.1(3)
C14 C15 C16 C17 0.0(3)
C15 C16 C17 C5 -0.3(3)
C4 C5 C17 C16 0.6(3)
C6 C5 C17 C16 -176.26(18)
N1 C8 C20 C21 -171.62(16)
C7 C8 C20 C21 62.7(2)
C8 C20 C21 C26 -123.7(2)
C8 C20 C21 C22 54.9(3)
C26 C21 C22 C23 0.6(3)
C20 C21 C22 C23 -178.0(2)
C21 C22 C23 C24 -0.3(4)
C22 C23 C24 C25 -0.3(4)
C23 C24 C25 C26 0.6(4)
C24 C25 C26 C21 -0.4(4)
C22 C21 C26 C25 -0.2(3)
C20 C21 C26 C25 178.4(2)
